data_7125459
loop_
_publ_author_name
'Zaheer, Mohd Khalid'
'Gupta, Ekta'
'Kant, Ruchir'
'Mohanan, Kishor'

_publ_section_title
;
 Metal-free \a-arylation of \a-fluoro-\a-nitroacetamides employing
 diaryliodonium salts.
;
_journal_issue 1
_journal_name_full 'Chemical communications (Cambridge, England)'
_journal_page_first 153
_journal_page_last 156
_journal_paper_doi 10.1039/c9cc07859b
_journal_volume 56
_journal_year 2019
_chemical_compound_source 'see text'
_chemical_formula_moiety 'C15 H12 Br F N2 O3'
_chemical_formula_sum 'C15 H12 Br F N2 O3'
_chemical_formula_weight 367.17
_space_group_IT_number 14
_space_group_name_Hall '-P 2ybc'
_space_group_name_H-M_alt 'P 1 21/c 1'
_symmetry_cell_setting monoclinic
_symmetry_Int_Tables_number 14
_symmetry_space_group_name_Hall '-P 2ybc'
_symmetry_space_group_name_H-M 'P 1 21/c 1'
_atom_sites_solution_hydrogens geom
_atom_sites_solution_primary direct
_atom_sites_solution_secondary difmap
_audit_update_record
;
2019-07-12 deposited with the CCDC.	2019-11-27 downloaded from the CCDC.
;
_cell_angle_alpha 90
_cell_angle_beta 91.708(5)
_cell_angle_gamma 90
_cell_formula_units_Z 8
_cell_length_a 15.548(5)
_cell_length_b 24.427(7)
_cell_length_c 8.266(2)
_cell_measurement_reflns_used 2784
_cell_measurement_temperature 293(2)
_cell_measurement_theta_max 25.4
_cell_measurement_theta_min 3.2
_cell_volume 3138.0(16)
_computing_cell_refinement
;
CrystalClear-SM Expert 2.1 b24 (Rigaku, 2012)
;
_computing_data_collection
;
CrystalClear-SM Expert 2.1 b24 (Rigaku, 2012)
;
_computing_data_reduction
;
CrystalClear-SM Expert 2.1 b24 (Rigaku, 2012)
;
_computing_molecular_graphics 'SHELXTL (Bruker, 1997)'
_computing_publication_material 'PLATON (Spek, 2003)'
_computing_structure_refinement 'SHELXL-97 (Sheldrick, 1997)'
_computing_structure_solution 'SHELXS-97 (Sheldrick, 1990)'
_diffrn_ambient_temperature 293(2)
_diffrn_detector CCD
_diffrn_detector_area_resol_mean 28.5714
_diffrn_measured_fraction_theta_full 0.976
_diffrn_measured_fraction_theta_max 0.976
_diffrn_measurement_device
;
AFC12 (Right): Kappa 3 circle
;
_diffrn_measurement_device_type
;
Rigaku Saturn724+ (4x4 bin mode)
;
_diffrn_measurement_method 'profile data from \w-scans'
_diffrn_measurement_specimen_support Fiber
_diffrn_radiation_monochromator Confocal
_diffrn_radiation_type 'Mo K\a'
_diffrn_radiation_wavelength 0.71075
_diffrn_reflns_av_R_equivalents 0.0655
_diffrn_reflns_av_sigmaI/netI 0.0686
_diffrn_reflns_limit_h_max 18
_diffrn_reflns_limit_h_min -16
_diffrn_reflns_limit_k_max 29
_diffrn_reflns_limit_k_min -27
_diffrn_reflns_limit_l_max 7
_diffrn_reflns_limit_l_min -9
_diffrn_reflns_number 20516
_diffrn_reflns_theta_full 25.36
_diffrn_reflns_theta_max 25.36
_diffrn_reflns_theta_min 3.22
_diffrn_source MicroMax003_Mo
_diffrn_source_current 0.6
_diffrn_source_power 0.0
_diffrn_source_voltage 50.0
_exptl_absorpt_coefficient_mu 2.643
_exptl_absorpt_correction_T_max 0.778
_exptl_absorpt_correction_T_min 0.433
_exptl_absorpt_correction_type multi-scan
_exptl_absorpt_process_details 'REQAB (Rigaku, 1998)'
_exptl_crystal_colour Colorless
_exptl_crystal_density_diffrn 1.554
_exptl_crystal_density_method 'Not Measured'
_exptl_crystal_description Block
_exptl_crystal_F_000 1472
_exptl_crystal_size_max 0.380
_exptl_crystal_size_mid 0.210
_exptl_crystal_size_min 0.100
_refine_diff_density_max 0.593
_refine_diff_density_min -0.512
_refine_diff_density_rms 0.055
_refine_ls_extinction_method none
_refine_ls_goodness_of_fit_ref 1.004
_refine_ls_hydrogen_treatment constr
_refine_ls_matrix_type full
_refine_ls_number_parameters 399
_refine_ls_number_reflns 5599
_refine_ls_number_restraints 0
_refine_ls_restrained_S_all 1.004
_refine_ls_R_factor_all 0.1289
_refine_ls_R_factor_gt 0.0562
_refine_ls_shift/su_max 0.000
_refine_ls_shift/su_mean 0.000
_refine_ls_structure_factor_coef Fsqd
_refine_ls_weighting_details 'calc w=1/[\s^2^(Fo^2^)+(0.0541P)^2^+1.1531P] where P=(Fo^2^+2Fc^2^)/3'
_refine_ls_weighting_scheme calc
_refine_ls_wR_factor_gt 0.1153
_refine_ls_wR_factor_ref 0.1405
_reflns_number_gt 2836
_reflns_number_total 5599
_reflns_threshold_expression >2sigma(I)
_cod_data_source_file c9cc07859b2.cif
_cod_data_source_block xxx
_cod_depositor_comments
;
The following automatic conversions were performed:

data item '_exptl_absorpt_correction_type' value 'Multi-scan' was
changed to 'multi-scan' in accordance with the
/home/data/users/saulius/crontab/automatic-downloads/rss-feeds/RSC/lib/dictionaries/cif_core.dic
dictionary named 'cif_core.dic' version 2.4.2 last updated on
2011-04-26.

data item '_refine_ls_hydrogen_treatment' value 'Constr' was changed
to 'constr' in accordance with the
/home/data/users/saulius/crontab/automatic-downloads/rss-feeds/RSC/lib/dictionaries/cif_core.dic
dictionary named 'cif_core.dic' version 2.4.2 last updated on
2011-04-26.

data item '_symmetry_cell_setting' value 'Monoclinic' was changed to
'monoclinic' in accordance with the
/home/data/users/saulius/crontab/automatic-downloads/rss-feeds/RSC/lib/dictionaries/cif_core.dic
dictionary named 'cif_core.dic' version 2.4.2 last updated on
2011-04-26.

Automatic conversion script
Id: cif_fix_values 6909 2019-04-08 15:41:33Z antanas 

 Adding full bibliography for 7125459.cif.
;
_cod_original_sg_symbol_H-M 'P 21/c'
_cod_database_code 7125459

loop_
_symmetry_equiv_pos_site_id
_symmetry_equiv_pos_as_xyz
1 x,y,z
2 -x,1/2+y,1/2-z
3 -x,-y,-z
4 x,1/2-y,1/2+z

loop_
_atom_site_aniso_label
_atom_site_aniso_U_11
_atom_site_aniso_U_22
_atom_site_aniso_U_33
_atom_site_aniso_U_23
_atom_site_aniso_U_13
_atom_site_aniso_U_12
Br1 0.1843(8) 0.1183(6) 0.0918(5) 0.0070(4) -0.0454(5) -0.0883(5)
F3 0.100(2) 0.0467(15) 0.0604(18) -0.0025(12) 0.0134(16) -0.0095(13)
O1 0.107(3) 0.084(3) 0.073(3) -0.031(2) -0.023(2) 0.015(2)
O2 0.115(3) 0.080(3) 0.075(3) 0.016(2) -0.024(2) 0.013(2)
O3 0.089(3) 0.134(3) 0.057(2) -0.006(2) -0.002(2) -0.063(3)
N1 0.065(3) 0.060(3) 0.049(3) 0.004(2) 0.001(2) -0.002(2)
N2 0.046(2) 0.087(3) 0.038(2) 0.001(2) 0.0007(19) -0.0166(19)
C1 0.069(4) 0.067(3) 0.070(4) -0.009(3) -0.007(3) -0.003(3)
C2 0.115(6) 0.075(4) 0.097(5) -0.019(4) -0.043(5) 0.016(4)
C3 0.071(5) 0.151(7) 0.120(7) -0.060(6) -0.029(5) 0.021(5)
C4 0.054(4) 0.175(8) 0.099(6) -0.029(5) 0.004(4) -0.019(5)
C5 0.060(4) 0.099(4) 0.062(4) -0.002(3) -0.003(3) -0.021(3)
C6 0.051(3) 0.060(3) 0.036(3) -0.002(2) 0.002(2) -0.012(2)
C7 0.062(3) 0.042(3) 0.038(3) -0.001(2) 0.004(2) -0.011(2)
C8 0.057(3) 0.073(3) 0.044(3) 0.002(3) 0.002(2) -0.014(2)
C9 0.068(4) 0.159(6) 0.061(4) 0.003(4) 0.019(3) -0.041(4)
C10 0.052(3) 0.060(3) 0.037(3) 0.002(2) 0.002(2) -0.005(2)
C11 0.080(4) 0.078(4) 0.061(4) 0.001(3) -0.012(3) 0.013(3)
C12 0.129(6) 0.056(3) 0.068(4) -0.004(3) -0.014(4) -0.007(3)
C13 0.093(4) 0.070(4) 0.048(3) 0.004(3) -0.009(3) -0.035(3)
C14 0.060(3) 0.083(4) 0.056(3) 0.006(3) -0.004(3) -0.009(3)
C15 0.065(3) 0.053(3) 0.054(3) 0.000(2) -0.007(3) -0.002(2)
Br2 0.0983(5) 0.1275(6) 0.0983(5) -0.0100(4) 0.0258(4) 0.0362(4)
F4 0.113(2) 0.0515(16) 0.0653(19) 0.0046(14) -0.0020(18) -0.0073(15)
O4 0.085(3) 0.102(3) 0.088(3) -0.040(2) 0.031(2) -0.019(2)
O5 0.120(4) 0.120(3) 0.067(3) 0.021(2) 0.028(3) -0.028(3)
O6 0.056(2) 0.164(4) 0.060(2) -0.016(2) 0.005(2) 0.021(2)
N3 0.053(3) 0.099(4) 0.048(3) -0.002(3) 0.001(2) -0.020(2)
N4 0.050(3) 0.134(4) 0.040(3) -0.009(2) 0.005(2) 0.002(2)
C16 0.072(4) 0.054(3) 0.071(4) -0.004(3) 0.020(3) -0.005(3)
C17 0.118(6) 0.082(4) 0.091(5) -0.018(3) 0.038(5) -0.038(4)
C18 0.083(6) 0.141(7) 0.116(7) -0.059(5) 0.049(5) -0.060(5)
C19 0.039(4) 0.169(7) 0.099(5) -0.040(5) 0.015(3) 0.000(4)
C20 0.053(3) 0.096(4) 0.064(4) -0.014(3) 0.004(3) 0.011(3)
C21 0.040(3) 0.055(3) 0.043(3) -0.007(2) 0.007(2) 0.004(2)
C22 0.059(3) 0.056(3) 0.040(3) -0.002(2) 0.007(2) -0.004(2)
C23 0.048(3) 0.087(3) 0.051(3) 0.000(3) 0.000(3) -0.003(3)
C24 0.060(4) 0.348(12) 0.059(4) -0.036(6) -0.023(4) 0.041(6)
C25 0.048(3) 0.092(4) 0.037(3) -0.005(3) -0.002(2) -0.006(3)
C26 0.073(4) 0.068(3) 0.049(3) 0.000(2) 0.006(3) 0.003(3)
C27 0.062(3) 0.074(4) 0.055(3) 0.002(3) 0.013(3) -0.005(3)
C28 0.068(3) 0.081(4) 0.049(3) -0.003(3) 0.005(3) 0.007(3)
C29 0.097(4) 0.068(3) 0.075(4) -0.005(3) 0.008(4) 0.002(3)
C30 0.088(4) 0.087(4) 0.058(4) -0.001(3) 0.010(3) -0.025(3)

loop_
_atom_site_label
_atom_site_type_symbol
_atom_site_thermal_displace_type
_atom_site_fract_x
_atom_site_fract_y
_atom_site_fract_z
_atom_site_occupancy
_atom_site_U_iso_or_equiv
_atom_site_calc_flag
_atom_site_refinement_flags
Br1 Br Uani 0.73215(6) 0.49110(3) 0.52094(9) 1.000 0.1325(4) . .
F3 F Uani 0.53992(18) 0.42013(9) -0.1132(3) 1.000 0.0688(10) . .
O1 O Uani 0.5044(2) 0.31002(16) -0.3556(4) 1.000 0.0885(17) . .
O2 O Uani 0.4561(3) 0.39144(16) -0.3635(5) 1.000 0.0905(17) . .
O3 O Uani 0.4021(2) 0.31689(16) -0.0725(4) 1.000 0.0934(16) . .
N1 N Uani 0.4945(3) 0.35474(18) -0.2986(5) 1.000 0.0580(17) . .
N2 N Uani 0.4663(2) 0.35721(15) 0.1425(4) 1.000 0.0570(14) . .
C1 C Uani 0.6238(4) 0.2853(2) -0.0423(6) 1.000 0.069(2) . .
C2 C Uani 0.7036(5) 0.2594(3) -0.0358(8) 1.000 0.097(3) . .
C3 C Uani 0.7731(5) 0.2856(4) -0.0955(11) 1.000 0.115(4) . .
C4 C Uani 0.7664(4) 0.3362(4) -0.1617(9) 1.000 0.109(4) . .
C5 C Uani 0.6879(3) 0.3621(2) -0.1669(6) 1.000 0.074(2) . .
C6 C Uani 0.6166(3) 0.33674(18) -0.1084(5) 1.000 0.0490(17) . .
C7 C Uani 0.5322(3) 0.36464(16) -0.1231(5) 1.000 0.0473(17) . .
C8 C Uani 0.4596(3) 0.34437(19) -0.0130(6) 1.000 0.0580(17) . .
C9 C Uani 0.3993(3) 0.3364(3) 0.2490(6) 1.000 0.096(3) . .
C10 C Uani 0.5331(3) 0.38947(19) 0.2232(5) 1.000 0.0497(17) . .
C11 C Uani 0.5212(4) 0.4446(2) 0.2442(6) 1.000 0.073(2) . .
C12 C Uani 0.5808(4) 0.4746(2) 0.3314(7) 1.000 0.085(3) . .
C13 C Uani 0.6508(4) 0.4496(2) 0.3974(6) 1.000 0.071(2) . .
C14 C Uani 0.6644(3) 0.3949(2) 0.3771(6) 1.000 0.0665(19) . .
C15 C Uani 0.6039(3) 0.36493(19) 0.2896(6) 1.000 0.0575(17) . .
Br2 Br Uani 0.27933(5) 0.02519(3) 0.46960(9) 1.000 0.1076(3) . .
F4 F Uani 0.0536(2) 0.07012(10) 1.0670(3) 1.000 0.0767(11) . .
O4 O Uani -0.0070(2) 0.18196(19) 1.2758(5) 1.000 0.0911(17) . .
O5 O Uani -0.0309(3) 0.09665(19) 1.3057(5) 1.000 0.1018(19) . .
O6 O Uani -0.1129(2) 0.15150(18) 0.9923(4) 1.000 0.0933(16) . .
N3 N Uani -0.0052(2) 0.1355(2) 1.2318(5) 1.000 0.0667(19) . .
N4 N Uani -0.0367(3) 0.11734(19) 0.7892(5) 1.000 0.0746(19) . .
C16 C Uani 0.0978(3) 0.21043(19) 0.9659(6) 1.000 0.065(2) . .
C17 C Uani 0.1665(5) 0.2431(2) 0.9428(8) 1.000 0.096(3) . .
C18 C Uani 0.2449(5) 0.2269(4) 0.9967(10) 1.000 0.112(4) . .
C19 C Uani 0.2577(4) 0.1778(4) 1.0735(8) 1.000 0.102(3) . .
C20 C Uani 0.1870(3) 0.1432(2) 1.0944(6) 1.000 0.071(2) . .
C21 C Uani 0.1070(3) 0.15970(17) 1.0387(5) 1.000 0.0459(17) . .
C22 C Uani 0.0307(3) 0.12443(18) 1.0616(5) 1.000 0.0516(17) . .
C23 C Uani -0.0474(3) 0.1322(2) 0.9417(6) 1.000 0.0620(17) . .
C24 C Uani -0.1113(4) 0.1245(4) 0.6755(8) 1.000 0.156(4) . .
C25 C Uani 0.0405(3) 0.0952(2) 0.7207(5) 1.000 0.0591(19) . .
C26 C Uani 0.0966(3) 0.1300(2) 0.6476(6) 1.000 0.0633(19) . .
C27 C Uani 0.1684(3) 0.1095(2) 0.5721(6) 1.000 0.0634(19) . .
C28 C Uani 0.1813(3) 0.0544(2) 0.5720(6) 1.000 0.0659(19) . .
C29 C Uani 0.1261(4) 0.0193(2) 0.6437(7) 1.000 0.080(2) . .
C30 C Uani 0.0550(4) 0.0402(2) 0.7168(6) 1.000 0.078(2) . .
H1 H Uiso 0.57570 0.26780 -0.00230 1.000 0.0830 calc R
H2 H Uiso 0.70930 0.22470 0.00890 1.000 0.1160 calc R
H3 H Uiso 0.82640 0.26830 -0.09070 1.000 0.1370 calc R
H4 H Uiso 0.81440 0.35320 -0.20330 1.000 0.1310 calc R
H5 H Uiso 0.68320 0.39710 -0.21050 1.000 0.0880 calc R
H9A H Uiso 0.34870 0.32720 0.18510 1.000 0.1430 calc R
H9B H Uiso 0.38530 0.36410 0.32640 1.000 0.1430 calc R
H9C H Uiso 0.42010 0.30440 0.30490 1.000 0.1430 calc R
H11 H Uiso 0.47260 0.46160 0.19920 1.000 0.0880 calc R
H12 H Uiso 0.57310 0.51210 0.34510 1.000 0.1020 calc R
H14 H Uiso 0.71340 0.37820 0.42130 1.000 0.0800 calc R
H15 H Uiso 0.61180 0.32750 0.27600 1.000 0.0690 calc R
H16 H Uiso 0.04330 0.22230 0.93210 1.000 0.0780 calc R
H17 H Uiso 0.15970 0.27650 0.89000 1.000 0.1150 calc R
H18 H Uiso 0.29180 0.24970 0.98140 1.000 0.1350 calc R
H19 H Uiso 0.31230 0.16750 1.11110 1.000 0.1230 calc R
H20 H Uiso 0.19410 0.10950 1.14540 1.000 0.0850 calc R
H24A H Uiso -0.14310 0.09090 0.66780 1.000 0.2350 calc R
H24B H Uiso -0.09130 0.13430 0.57060 1.000 0.2350 calc R
H24C H Uiso -0.14790 0.15300 0.71440 1.000 0.2350 calc R
H26 H Uiso 0.08640 0.16750 0.64850 1.000 0.0760 calc R
H27 H Uiso 0.20680 0.13290 0.52270 1.000 0.0760 calc R
H29 H Uiso 0.13640 -0.01820 0.64330 1.000 0.0960 calc R
H30 H Uiso 0.01630 0.01650 0.76430 1.000 0.0930 calc R

loop_
_atom_type_symbol
_atom_type_description
_atom_type_scat_dispersion_real
_atom_type_scat_dispersion_imag
_atom_type_scat_source
O O 0.0106 0.0060 'International Tables Vol C Tables 4.2.6.8 and 6.1.1.4'
N N 0.0061 0.0033 'International Tables Vol C Tables 4.2.6.8 and 6.1.1.4'
F F 0.0171 0.0103 'International Tables Vol C Tables 4.2.6.8 and 6.1.1.4'
Br Br -0.2901 2.4595 'International Tables Vol C Tables 4.2.6.8 and 6.1.1.4'
H H 0.0000 0.0000 'International Tables Vol C Tables 4.2.6.8 and 6.1.1.4'
C C 0.0033 0.0016 'International Tables Vol C Tables 4.2.6.8 and 6.1.1.4'

loop_
_geom_angle_atom_site_label_1
_geom_angle_atom_site_label_2
_geom_angle_atom_site_label_3
_geom_angle
_geom_angle_publ_flag
O1 N1 O2 125.0(4) yes
O1 N1 C7 117.0(4) yes
O2 N1 C7 117.9(4) yes
C8 N2 C9 117.5(4) yes
C8 N2 C10 127.6(4) yes
C9 N2 C10 115.0(3) yes
O5 N3 C22 117.2(4) yes
O4 N3 O5 125.8(4) yes
O4 N3 C22 117.0(4) yes
C23 N4 C24 116.9(5) yes
C23 N4 C25 127.1(4) yes
C24 N4 C25 116.0(4) yes
C2 C1 C6 119.5(5) no
C1 C2 C3 119.2(7) no
C2 C3 C4 121.6(7) no
C3 C4 C5 119.4(7) no
C4 C5 C6 120.5(5) no
C1 C6 C7 121.0(4) no
C5 C6 C7 119.2(4) no
C1 C6 C5 119.8(5) no
N1 C7 C6 108.1(3) yes
N1 C7 C8 103.6(4) yes
F3 C7 N1 103.8(3) yes
F3 C7 C6 112.1(4) yes
F3 C7 C8 110.3(3) yes
C6 C7 C8 117.6(4) no
O3 C8 C7 118.7(4) yes
O3 C8 N2 124.2(4) yes
N2 C8 C7 117.1(4) yes
C11 C10 C15 119.6(5) no
N2 C10 C11 119.6(4) yes
N2 C10 C15 120.5(4) yes
C10 C11 C12 120.0(5) no
C11 C12 C13 119.7(5) no
Br1 C13 C12 119.6(4) yes
C12 C13 C14 121.3(5) no
Br1 C13 C14 119.1(4) yes
C13 C14 C15 118.6(5) no
C10 C15 C14 120.7(4) no
C6 C1 H1 120.00 no
C2 C1 H1 120.00 no
C1 C2 H2 120.00 no
C3 C2 H2 120.00 no
C2 C3 H3 119.00 no
C4 C3 H3 119.00 no
C5 C4 H4 120.00 no
C3 C4 H4 120.00 no
C4 C5 H5 120.00 no
C6 C5 H5 120.00 no
H9B C9 H9C 109.00 no
N2 C9 H9B 109.00 no
N2 C9 H9A 110.00 no
H9A C9 H9C 109.00 no
N2 C9 H9C 110.00 no
H9A C9 H9B 109.00 no
C10 C11 H11 120.00 no
C12 C11 H11 120.00 no
C13 C12 H12 120.00 no
C11 C12 H12 120.00 no
C13 C14 H14 121.00 no
C15 C14 H14 121.00 no
C14 C15 H15 120.00 no
C10 C15 H15 120.00 no
C17 C16 C21 121.2(5) no
C16 C17 C18 119.5(6) no
C17 C18 C19 122.0(7) no
C18 C19 C20 118.8(6) no
C19 C20 C21 119.2(5) no
C16 C21 C20 119.3(4) no
C16 C21 C22 120.2(4) no
C20 C21 C22 120.4(4) no
F4 C22 N3 103.8(3) yes
F4 C22 C21 111.0(4) yes
F4 C22 C23 109.6(4) yes
N3 C22 C21 109.0(3) yes
N3 C22 C23 105.1(3) yes
C21 C22 C23 117.4(4) no
O6 C23 N4 124.5(5) yes
O6 C23 C22 118.5(4) yes
N4 C23 C22 117.0(4) yes
N4 C25 C26 119.1(4) yes
N4 C25 C30 121.2(5) yes
C26 C25 C30 119.5(5) no
C25 C26 C27 120.3(5) no
C26 C27 C28 118.5(4) no
Br2 C28 C27 119.4(4) yes
Br2 C28 C29 118.8(4) yes
C27 C28 C29 121.9(5) no
C28 C29 C30 118.9(5) no
C25 C30 C29 120.8(5) no
C17 C16 H16 119.00 no
C21 C16 H16 119.00 no
C16 C17 H17 120.00 no
C18 C17 H17 120.00 no
C17 C18 H18 119.00 no
C19 C18 H18 119.00 no
C18 C19 H19 121.00 no
C20 C19 H19 120.00 no
C19 C20 H20 120.00 no
C21 C20 H20 120.00 no
N4 C24 H24A 109.00 no
N4 C24 H24B 110.00 no
N4 C24 H24C 109.00 no
H24A C24 H24B 109.00 no
H24A C24 H24C 109.00 no
H24B C24 H24C 109.00 no
C25 C26 H26 120.00 no
C27 C26 H26 120.00 no
C26 C27 H27 121.00 no
C28 C27 H27 121.00 no
C28 C29 H29 121.00 no
C30 C29 H29 121.00 no
C25 C30 H30 120.00 no
C29 C30 H30 120.00 no

loop_
_geom_bond_atom_site_label_1
_geom_bond_atom_site_label_2
_geom_bond_distance
_geom_bond_publ_flag
Br1 C13 1.896(6) yes
Br2 C28 1.904(5) yes
F3 C7 1.363(5) yes
F4 C22 1.374(5) yes
O1 N1 1.201(6) yes
O2 N1 1.195(6) yes
O3 C8 1.211(6) yes
O4 N3 1.192(7) yes
O5 N3 1.203(6) yes
O6 C23 1.208(6) yes
N1 C7 1.567(6) yes
N2 C10 1.450(6) yes
N2 C8 1.324(6) yes
N2 C9 1.474(6) yes
N3 C22 1.553(6) yes
N4 C24 1.481(8) yes
N4 C25 1.447(7) yes
N4 C23 1.327(6) yes
C1 C2 1.392(10) no
C1 C6 1.373(7) no
C2 C3 1.361(11) no
C3 C4 1.355(13) no
C4 C5 1.374(9) no
C5 C6 1.371(7) no
C6 C7 1.480(6) no
C7 C8 1.552(7) no
C10 C11 1.371(7) no
C10 C15 1.355(7) no
C11 C12 1.370(8) no
C12 C13 1.349(8) no
C13 C14 1.364(7) no
C14 C15 1.380(7) no
C1 H1 0.9300 no
C2 H2 0.9300 no
C3 H3 0.9300 no
C4 H4 0.9300 no
C5 H5 0.9300 no
C9 H9C 0.9600 no
C9 H9B 0.9600 no
C9 H9A 0.9600 no
C11 H11 0.9300 no
C12 H12 0.9300 no
C14 H14 0.9300 no
C15 H15 0.9300 no
C16 C17 1.351(8) no
C16 C21 1.383(6) no
C17 C18 1.345(11) no
C18 C19 1.369(13) no
C19 C20 1.401(9) no
C20 C21 1.374(7) no
C21 C22 1.483(6) no
C22 C23 1.556(7) no
C25 C26 1.371(7) no
C25 C30 1.363(7) no
C26 C27 1.389(7) no
C27 C28 1.361(7) no
C28 C29 1.361(7) no
C29 C30 1.374(8) no
C16 H16 0.9300 no
C17 H17 0.9300 no
C18 H18 0.9300 no
C19 H19 0.9300 no
C20 H20 0.9300 no
C24 H24A 0.9600 no
C24 H24B 0.9600 no
C24 H24C 0.9600 no
C26 H26 0.9300 no
C27 H27 0.9300 no
C29 H29 0.9300 no
C30 H30 0.9300 no

loop_
_geom_contact_atom_site_label_1
_geom_contact_atom_site_label_2
_geom_contact_distance
_geom_contact_site_symmetry_2
_geom_contact_publ_flag
Br1 C29 3.557(6) 2_656 no
Br2 C12 3.573(6) 2_645 no
Br2 C13 3.740(5) 2_645 no
F3 O2 2.512(5) . no
F3 C11 3.037(6) . no
F3 C10 2.885(5) . no
F3 N2 2.878(4) . no
F4 C30 2.986(6) . no
F4 O5 2.489(5) . no
F4 C25 2.929(5) . no
F4 N4 2.895(5) . no
F3 H5 2.4600 . no
F4 H30 2.8700 . no
F4 H30 2.7700 3_557 no
F4 H20 2.4600 . no
O1 C1 3.379(7) 4_554 no
O1 O3 2.873(5) . no
O1 C1 3.199(6) . no
O2 O3 3.151(5) . no
O2 F3 2.512(5) . no
O2 C12 3.334(6) 3_665 no
O3 O2 3.151(5) . no
O3 N1 2.564(6) . no
O3 O1 2.873(5) . no
O3 C18 3.349(9) 1_554 no
O4 C16 3.154(6) . no
O4 O6 2.920(5) . no
O5 F4 2.489(5) . no
O5 C30 3.368(7) 3_557 no
O5 C24 3.405(8) 1_556 no
O5 C29 3.229(7) 3_557 no
O5 O6 3.152(6) . no
O6 O5 3.152(6) . no
O6 N3 2.584(5) . no
O6 O4 2.920(5) . no
O1 H1 2.5300 4_554 no
O2 H19 2.6600 4_553 no
O2 H9B 2.8400 1_554 no
O2 H12 2.4100 3_665 no
O3 H18 2.4200 1_554 no
O3 H9A 2.3200 . no
O4 H17 2.9100 4_555 no
O4 H16 2.7700 4_555 no
O4 H4 2.9200 4_456 no
O5 H4 2.7000 4_456 no
O5 H24B 2.5800 1_556 no
O5 H30 2.8300 3_557 no
O5 H29 2.5700 3_557 no
O6 H24C 2.3500 . no
O6 H4 2.7900 4_456 no
O6 H14 2.8400 4_455 no
N1 O3 2.564(6) . no
N2 F3 2.878(4) . no
N2 C1 3.412(7) . no
N3 O6 2.584(5) . no
N4 F4 2.895(5) . no
N4 C16 3.390(7) . no
N3 H4 2.8800 4_456 no
C1 O1 3.199(6) . no
C1 C15 3.385(7) . no
C1 O1 3.379(7) 4_555 no
C1 N2 3.412(7) . no
C3 C24 3.582(12) 4_654 no
C4 C24 3.463(10) 4_654 no
C6 C10 3.327(6) . no
C6 C15 3.373(7) . no
C7 C15 3.557(7) . no
C9 C19 3.538(8) 4_554 no
C9 C18 3.555(10) 4_554 no
C10 C6 3.327(6) . no
C10 F3 2.885(5) . no
C11 F3 3.037(6) . no
C12 O2 3.334(6) 3_665 no
C12 Br2 3.573(6) 2_655 no
C13 Br2 3.740(5) 2_655 no
C15 C7 3.557(7) . no
C15 C1 3.385(7) . no
C15 C6 3.373(7) . no
C16 N4 3.390(7) . no
C16 C25 3.566(7) . no
C16 O4 3.154(6) . no
C16 C26 3.283(7) . no
C18 O3 3.349(9) 1_556 no
C18 C9 3.555(10) 4_555 no
C19 C9 3.538(8) 4_555 no
C21 C26 3.313(7) . no
C21 C25 3.209(6) . no
C22 C30 3.545(7) . no
C24 C3 3.582(12) 4_455 no
C24 O5 3.405(8) 1_554 no
C24 C4 3.463(10) 4_455 no
C25 C21 3.209(6) . no
C25 F4 2.929(5) . no
C25 C16 3.566(7) . no
C26 C21 3.313(7) . no
C26 C16 3.283(7) . no
C29 O5 3.229(7) 3_557 no
C29 Br1 3.557(6) 2_646 no
C30 C22 3.545(7) . no
C30 F4 2.986(6) . no
C30 O5 3.368(7) 3_557 no
C1 H15 2.8400 . no
C2 H15 2.9700 4_554 no
C4 H24B 2.9700 4_654 no
C8 H1 2.6000 . no
C11 H9B 2.9800 . no
C16 H26 2.8300 . no
C17 H26 3.0600 4_555 no
C19 H9B 3.0700 4_555 no
C23 H16 2.6200 . no
C26 H24B 2.9700 . no
H1 C8 2.6000 . no
H1 O1 2.5300 4_555 no
H4 O5 2.7000 4_653 no
H4 O6 2.7900 4_653 no
H4 O4 2.9200 4_653 no
H4 N3 2.8800 4_653 no
H5 F3 2.4600 . no
H9A O3 2.3200 . no
H9B C19 3.0700 4_554 no
H9B O2 2.8400 1_556 no
H9B C11 2.9800 . no
H12 O2 2.4100 3_665 no
H14 O6 2.8400 4_654 no
H15 C2 2.9700 4_555 no
H15 C1 2.8400 . no
H16 C23 2.6200 . no
H16 O4 2.7700 4_554 no
H17 O4 2.9100 4_554 no
H17 H27 2.5700 4_555 no
H18 O3 2.4200 1_556 no
H19 O2 2.6600 4_556 no
H20 F4 2.4600 . no
H24B O5 2.5800 1_554 no
H24B C26 2.9700 . no
H24B C4 2.9700 4_455 no
H24C O6 2.3500 . no
H26 C16 2.8300 . no
H26 C17 3.0600 4_554 no
H27 H17 2.5700 4_554 no
H29 O5 2.5700 3_557 no
H30 F4 2.8700 . no
H30 F4 2.7700 3_557 no
H30 O5 2.8300 3_557 no

loop_
_geom_hbond_atom_site_label_D
_geom_hbond_atom_site_label_H
_geom_hbond_atom_site_label_A
_geom_hbond_distance_DH
_geom_hbond_distance_HA
_geom_hbond_distance_DA
_geom_hbond_angle_DHA
_geom_hbond_site_symmetry_A
_geom_hbond_publ_flag
C1 H1 O1 0.9300 2.5300 3.379(7) 152.00 4_555 yes
C9 H9A O3 0.9600 2.3200 2.702(6) 103.00 . yes
C12 H12 O2 0.9300 2.4100 3.334(6) 175.00 3_665 yes
C18 H18 O3 0.9300 2.4200 3.349(9) 173.00 1_556 yes
C24 H24B O5 0.9600 2.5800 3.405(8) 145.00 1_554 yes
C24 H24C O6 0.9600 2.3500 2.701(8) 101.00 . yes
C29 H29 O5 0.9300 2.5700 3.229(7) 129.00 3_557 yes

loop_
_geom_torsion_atom_site_label_1
_geom_torsion_atom_site_label_2
_geom_torsion_atom_site_label_3
_geom_torsion_atom_site_label_4
_geom_torsion
_geom_torsion_publ_flag
O2 N1 C7 F3 -23.2(6) no
O1 N1 C7 C6 39.7(5) no
O2 N1 C7 C6 -142.5(5) no
O1 N1 C7 C8 -85.8(5) no
O2 N1 C7 C8 92.0(5) no
O1 N1 C7 F3 158.9(4) no
C10 N2 C8 O3 179.6(4) no
C9 N2 C8 C7 -177.8(4) no
C9 N2 C10 C11 -86.7(5) no
C8 N2 C10 C15 -91.5(6) no
C9 N2 C10 C15 87.9(5) no
C9 N2 C8 O3 0.2(7) no
C10 N2 C8 C7 1.6(7) no
C8 N2 C10 C11 93.9(6) no
O4 N3 C22 F4 159.3(3) no
O4 N3 C22 C23 -85.6(4) no
O5 N3 C22 C21 -141.0(4) no
O5 N3 C22 C23 92.4(5) no
O4 N3 C22 C21 41.0(5) no
O5 N3 C22 F4 -22.7(5) no
C24 N4 C25 C26 84.9(7) no
C23 N4 C25 C26 -94.5(6) no
C24 N4 C25 C30 -90.1(6) no
C23 N4 C25 C30 90.5(6) no
C24 N4 C23 O6 -0.9(8) no
C25 N4 C23 O6 178.5(5) no
C24 N4 C23 C22 179.7(5) no
C25 N4 C23 C22 -0.9(7) no
C6 C1 C2 C3 -0.1(9) no
C2 C1 C6 C7 177.6(5) no
C2 C1 C6 C5 -0.1(7) no
C1 C2 C3 C4 -0.3(12) no
C2 C3 C4 C5 0.9(13) no
C3 C4 C5 C6 -1.1(10) no
C4 C5 C6 C1 0.8(8) no
C4 C5 C6 C7 -177.0(5) no
C1 C6 C7 C8 20.4(6) no
C1 C6 C7 F3 149.8(4) no
C1 C6 C7 N1 -96.4(5) no
C5 C6 C7 N1 81.4(5) no
C5 C6 C7 F3 -32.5(5) no
C5 C6 C7 C8 -161.9(4) no
F3 C7 C8 N2 -56.9(5) no
N1 C7 C8 O3 14.5(5) no
F3 C7 C8 O3 125.0(4) no
C6 C7 C8 N2 73.4(5) no
N1 C7 C8 N2 -167.5(4) no
C6 C7 C8 O3 -104.7(5) no
N2 C10 C15 C14 -175.0(4) no
C15 C10 C11 C12 0.2(8) no
N2 C10 C11 C12 174.8(5) no
C11 C10 C15 C14 -0.5(7) no
C10 C11 C12 C13 -0.5(8) no
C11 C12 C13 C14 1.0(9) no
C11 C12 C13 Br1 -179.0(4) no
Br1 C13 C14 C15 178.8(4) no
C12 C13 C14 C15 -1.3(8) no
C13 C14 C15 C10 1.0(7) no
C21 C16 C17 C18 -2.4(9) no
C17 C16 C21 C22 -179.6(5) no
C17 C16 C21 C20 2.7(7) no
C16 C17 C18 C19 0.6(11) no
C17 C18 C19 C20 0.9(12) no
C18 C19 C20 C21 -0.6(9) no
C19 C20 C21 C22 -178.9(5) no
C19 C20 C21 C16 -1.1(7) no
C20 C21 C22 C23 -155.7(4) no
C20 C21 C22 N3 85.0(5) no
C16 C21 C22 C23 26.5(6) no
C16 C21 C22 F4 153.6(4) no
C16 C21 C22 N3 -92.8(5) no
C20 C21 C22 F4 -28.7(5) no
F4 C22 C23 N4 -59.6(5) no
N3 C22 C23 O6 10.0(6) no
F4 C22 C23 O6 121.0(5) no
C21 C22 C23 O6 -111.3(5) no
C21 C22 C23 N4 68.1(6) no
N3 C22 C23 N4 -170.6(4) no
N4 C25 C26 C27 -176.0(4) no
C30 C25 C26 C27 -0.9(7) no
N4 C25 C30 C29 176.4(5) no
C26 C25 C30 C29 1.5(8) no
C25 C26 C27 C28 0.3(7) no
C26 C27 C28 Br2 -179.9(4) no
C26 C27 C28 C29 -0.1(8) no
Br2 C28 C29 C30 -179.6(4) no
C27 C28 C29 C30 0.6(8) no
C28 C29 C30 C25 -1.3(8) no
